data_4300462
_journal_name_full 'Inorganic Chemistry'
_journal_paper_doi 10.1021/ic051297a
_journal_year 2006
_chemical_formula_sum 'C94 H112 Au4 Cl4 N8 O24 P4'
_chemical_formula_weight 2791.46
_space_group_IT_number 2
_symmetry_cell_setting triclinic
_symmetry_space_group_name_Hall '-P 1'
_symmetry_space_group_name_H-M 'P -1'
_cell_angle_alpha 88.3923(9)
_cell_angle_beta 83.1850(8)
_cell_angle_gamma 67.5237(9)
_cell_formula_units_Z 1
_cell_length_a 13.1777(2)
_cell_length_b 14.5761(2)
_cell_length_c 15.4089(2)
_cell_measurement_temperature 150(1)
_cell_volume 2715.10(7)
_diffrn_ambient_temperature 150(1)
_exptl_crystal_density_diffrn 1.707
_cod_depositor_comments
;
The following automatic conversions were performed:
'_symmetry_cell_setting' value 'Triclinic' changed to 'triclinic'
according to '/home/saulius/struct/CIF-dictionaries/cif_core.dic'
dictionary named 'cif_core.dic' version 2.4.1 from 2010-06-29.

Automatic conversion script
Id: cif_fix_enum 1527 2010-12-29 10:47:43Z saulius 
;
_cod_database_code 4300462

loop_
_symmetry_equiv_pos_as_xyz
'x, y, z'
'-x, -y, -z'

loop_
_atom_site_label
_atom_site_type_symbol
_atom_site_fract_x
_atom_site_fract_y
_atom_site_fract_z
_atom_site_U_iso_or_equiv
_atom_site_adp_type
_atom_site_occupancy
_atom_site_symmetry_multiplicity
_atom_site_calc_flag
_atom_site_refinement_flags
_atom_site_disorder_assembly
_atom_site_disorder_group
Au1 Au 0.09126(3) 0.51805(2) 0.26480(2) 0.05140(14) Uani 1 1 d . . .
Au2 Au 0.19057(2) 0.61997(2) 0.11366(2) 0.04091(13) Uani 1 1 d . . .
P1 P -0.03037(18) 0.66382(16) 0.32062(15) 0.0453(5) Uani 1 1 d . . .
P2 P 0.04680(17) 0.75845(15) 0.16034(14) 0.0395(4) Uani 1 1 d . . .
O1 O 0.6168(5) 0.0706(4) -0.2341(4) 0.0607(16) Uani 1 1 d . . .
O2 O 0.5487(5) 0.0976(4) -0.0048(4) 0.0538(15) Uani 1 1 d . . .
N1 N 0.7860(6) -0.3795(5) -0.2310(5) 0.0482(17) Uani 1 1 d . . .
N2 N 0.3302(5) 0.4981(4) 0.0646(5) 0.0420(15) Uani 1 1 d . . .
N3 N 0.5521(6) -0.0223(5) -0.1389(5) 0.0498(17) Uani 1 1 d . . .
H3A H 0.5364 -0.0323 -0.0832 0.060 Uiso 1 1 calc R . .
N4 N 0.6141(5) 0.1884(5) -0.0988(5) 0.0490(17) Uani 1 1 d . . .
H4A H 0.6323 0.1993 -0.1538 0.059 Uiso 1 1 calc R . .
C1 C 0.6880(8) -0.3592(7) -0.2535(8) 0.070(3) Uani 1 1 d . . .
H1A H 0.6725 -0.4108 -0.2783 0.084 Uiso 1 1 calc R . .
C2 C 0.6044(8) -0.2647(6) -0.2428(7) 0.066(3) Uani 1 1 d . . .
H2A H 0.5333 -0.2528 -0.2592 0.079 Uiso 1 1 calc R . .
C3 C 0.6265(7) -0.1874(6) -0.2073(6) 0.0484(19) Uani 1 1 d . . .
C4 C 0.7315(7) -0.2130(7) -0.1840(6) 0.054(2) Uani 1 1 d . . .
H4B H 0.7507 -0.1633 -0.1599 0.065 Uiso 1 1 calc R . .
C5 C 0.8082(7) -0.3068(6) -0.1945(6) 0.056(2) Uani 1 1 d . . .
H5A H 0.8789 -0.3219 -0.1759 0.067 Uiso 1 1 calc R . .
C6 C 0.5390(7) -0.0856(6) -0.2027(6) 0.055(2) Uani 1 1 d . . .
H6A H 0.5400 -0.0551 -0.2608 0.066 Uiso 1 1 calc R . .
H6B H 0.4659 -0.0903 -0.1883 0.066 Uiso 1 1 calc R . .
C7 C 0.5869(6) 0.0506(6) -0.1601(6) 0.050(2) Uani 1 1 d . . .
C8 C 0.5812(6) 0.1157(6) -0.0798(6) 0.0459(19) Uani 1 1 d . . .
C9 C 0.6212(6) 0.2515(6) -0.0306(6) 0.051(2) Uani 1 1 d . . .
H9A H 0.6790 0.2771 -0.0520 0.061 Uiso 1 1 calc R . .
H9B H 0.6464 0.2098 0.0204 0.061 Uiso 1 1 calc R . .
C10 C 0.3320(6) 0.4488(6) -0.0081(6) 0.0473(19) Uani 1 1 d . . .
H10A H 0.2671 0.4701 -0.0368 0.057 Uiso 1 1 calc R . .
C11 C 0.4219(6) 0.3696(6) -0.0434(6) 0.0480(19) Uani 1 1 d . . .
H11A H 0.4199 0.3369 -0.0953 0.058 Uiso 1 1 calc R . .
C12 C 0.5182(6) 0.3378(5) 0.0000(6) 0.0462(19) Uani 1 1 d . . .
C13 C 0.5167(7) 0.3910(6) 0.0733(6) 0.050(2) Uani 1 1 d . . .
H13A H 0.5808 0.3736 0.1026 0.060 Uiso 1 1 calc R . .
C14 C 0.4234(7) 0.4680(6) 0.1029(6) 0.050(2) Uani 1 1 d . . .
H14A H 0.4238 0.5029 0.1539 0.060 Uiso 1 1 calc R . .
C15 C 0.0089(7) 0.7665(6) 0.2794(5) 0.0458(19) Uani 1 1 d . . .
H15A H 0.0723 0.7659 0.3084 0.055 Uiso 1 1 calc R . .
H15B H -0.0537 0.8303 0.2948 0.055 Uiso 1 1 calc R . .
C16 C -0.0243(8) 0.6705(8) 0.4394(6) 0.062(2) Uani 1 1 d . . .
C17 C 0.0657(14) 0.6281(16) 0.4723(10) 0.172(10) Uani 1 1 d . . .
H17A H 0.1296 0.5884 0.4352 0.207 Uiso 1 1 calc R . .
C18 C 0.0747(14) 0.637(2) 0.5614(10) 0.176(10) Uani 1 1 d . . .
H18A H 0.1453 0.6117 0.5821 0.211 Uiso 1 1 calc R . .
C19 C -0.0098(11) 0.6792(14) 0.6130(9) 0.121(6) Uani 1 1 d . . .
H19A H -0.0038 0.6852 0.6732 0.146 Uiso 1 1 calc R . .
C20 C -0.1104(15) 0.7161(14) 0.5840(8) 0.134(7) Uani 1 1 d . . .
H20A H -0.1743 0.7478 0.6242 0.161 Uiso 1 1 calc R . .
C21 C -0.1217(11) 0.7083(12) 0.4954(8) 0.108(5) Uani 1 1 d . . .
H21A H -0.1921 0.7278 0.4751 0.130 Uiso 1 1 calc R . .
C22 C -0.1743(6) 0.6953(6) 0.3054(5) 0.0434(18) Uani 1 1 d . . .
C23 C -0.2067(8) 0.6220(6) 0.2762(6) 0.055(2) Uani 1 1 d . . .
H23A H -0.1536 0.5571 0.2620 0.066 Uiso 1 1 calc R . .
C24 C -0.3123(8) 0.6441(8) 0.2687(6) 0.063(2) Uani 1 1 d . . .
H24A H -0.3332 0.5934 0.2491 0.076 Uiso 1 1 calc R . .
C25 C -0.3931(8) 0.7360(7) 0.2876(6) 0.061(2) Uani 1 1 d . . .
H25A H -0.4685 0.7480 0.2833 0.073 Uiso 1 1 calc R . .
C26 C -0.3625(7) 0.8106(7) 0.3128(6) 0.055(2) Uani 1 1 d . . .
H26A H -0.4165 0.8760 0.3230 0.066 Uiso 1 1 calc R . .
C27 C -0.2529(7) 0.7908(7) 0.3236(6) 0.051(2) Uani 1 1 d . . .
H27A H -0.2319 0.8416 0.3431 0.061 Uiso 1 1 calc R . .
C28 C -0.0770(6) 0.7714(6) 0.1130(5) 0.0421(18) Uani 1 1 d . . .
C29 C -0.1698(7) 0.8599(7) 0.1269(6) 0.057(2) Uani 1 1 d . . .
H29A H -0.1685 0.9130 0.1606 0.069 Uiso 1 1 calc R . .
C30 C -0.2637(7) 0.8679(8) 0.0900(6) 0.061(2) Uani 1 1 d . . .
H30A H -0.3271 0.9280 0.0986 0.073 Uiso 1 1 calc R . .
C31 C -0.2684(8) 0.7959(9) 0.0435(6) 0.071(3) Uani 1 1 d . . .
H31A H -0.3348 0.8046 0.0198 0.085 Uiso 1 1 calc R . .
C32 C -0.1738(8) 0.7035(8) 0.0279(6) 0.065(3) Uani 1 1 d . . .
H32A H -0.1764 0.6515 -0.0064 0.079 Uiso 1 1 calc R . .
C33 C -0.0796(7) 0.6932(6) 0.0646(6) 0.054(2) Uani 1 1 d . . .
H33A H -0.0164 0.6329 0.0568 0.065 Uiso 1 1 calc R . .
C34 C 0.0725(7) 0.8704(6) 0.1337(6) 0.048(2) Uani 1 1 d . . .
C35 C 0.0479(10) 0.9477(7) 0.1936(7) 0.074(3) Uani 1 1 d . . .
H35A H 0.0179 0.9432 0.2520 0.089 Uiso 1 1 calc R . .
C36 C 0.0678(12) 1.0313(8) 0.1664(7) 0.090(4) Uani 1 1 d . . .
H36A H 0.0493 1.0854 0.2062 0.108 Uiso 1 1 calc R . .
C37 C 0.1131(8) 1.0369(6) 0.0843(7) 0.062(3) Uani 1 1 d . . .
H37A H 0.1330 1.0918 0.0685 0.075 Uiso 1 1 calc R . .
C38 C 0.1312(6) 0.9618(6) 0.0218(7) 0.057(2) Uani 1 1 d . . .
H38A H 0.1556 0.9693 -0.0376 0.068 Uiso 1 1 calc R . .
C39 C 0.1136(6) 0.8794(6) 0.0469(6) 0.050(2) Uani 1 1 d . . .
H39A H 0.1291 0.8271 0.0058 0.060 Uiso 1 1 calc R . .
Cl1 Cl 0.33729(19) 0.66097(18) 0.30527(16) 0.0593(6) Uani 1 1 d . . .
O3 O 0.3636(10) 0.6771(8) 0.3852(6) 0.120(3) Uani 1 1 d . . .
O4 O 0.2900(6) 0.5879(5) 0.3074(5) 0.077(2) Uani 1 1 d . . .
O5 O 0.4337(8) 0.6317(8) 0.2437(6) 0.118(3) Uani 1 1 d . . .
O6 O 0.2686(8) 0.7485(7) 0.2677(7) 0.108(3) Uani 1 1 d . . .
Cl2 Cl 0.8718(2) 0.35750(17) 0.15151(17) 0.0673(6) Uani 1 1 d . . .
O7 O 0.8059(11) 0.3936(8) 0.2332(6) 0.136(4) Uani 1 1 d . . .
O8 O 0.9042(8) 0.4348(6) 0.1120(6) 0.093(2) Uani 1 1 d . . .
O9 O 0.8095(8) 0.3310(7) 0.0953(6) 0.109(3) Uani 1 1 d . . .
O10 O 0.9666(7) 0.2704(6) 0.1602(7) 0.119(3) Uani 1 1 d . . .
O11 O 0.2875(14) 0.9471(12) -0.3141(11) 0.200 Uiso 1 1 d D . .
C40 C 0.293(2) 0.8314(18) -0.1900(14) 0.200 Uiso 1 1 d D . .
H40A H 0.2770 0.7730 -0.1708 0.300 Uiso 1 1 calc R . .
H40B H 0.2521 0.8867 -0.1487 0.300 Uiso 1 1 calc R . .
H40C H 0.3721 0.8158 -0.1925 0.300 Uiso 1 1 calc R . .
C41 C 0.256(2) 0.8606(16) -0.2813(14) 0.200 Uiso 1 1 d D . .
H41A H 0.2922 0.8031 -0.3223 0.240 Uiso 1 1 calc R . .
H41B H 0.1749 0.8802 -0.2785 0.240 Uiso 1 1 calc R . .
C42 C 0.1923(18) 1.0051(18) -0.3672(15) 0.200 Uiso 1 1 d D . .
H42A H 0.1787 1.0712 -0.3424 0.240 Uiso 1 1 calc R . .
H42B H 0.1361 0.9853 -0.3323 0.240 Uiso 1 1 calc R . .
C43 C 0.1258(19) 1.0441(18) -0.4449(14) 0.200 Uiso 1 1 d D . .
H43A H 0.0526 1.0934 -0.4240 0.300 Uiso 1 1 calc R . .
H43B H 0.1174 0.9888 -0.4739 0.300 Uiso 1 1 calc R . .
H43C H 0.1648 1.0749 -0.4865 0.300 Uiso 1 1 calc R . .
O12 O 0.6143(14) -0.2686(12) -0.4692(11) 0.200 Uiso 1 1 d D . .
C44 C 0.5752(19) -0.0712(16) -0.4577(16) 0.200 Uiso 1 1 d D . .
H46A H 0.5118 -0.0101 -0.4393 0.300 Uiso 1 1 calc R . .
H46B H 0.6021 -0.0664 -0.5190 0.300 Uiso 1 1 calc R . .
H46C H 0.6344 -0.0803 -0.4213 0.300 Uiso 1 1 calc R . .
C45 C 0.5396(18) -0.1609(13) -0.4472(17) 0.200 Uiso 1 1 d D . .
H47A H 0.5091 -0.1596 -0.3852 0.240 Uiso 1 1 calc R . .
H47B H 0.4766 -0.1455 -0.4818 0.240 Uiso 1 1 calc R . .
C46 C 0.612(2) -0.3699(15) -0.4876(16) 0.200 Uiso 1 1 d D . .
H48A H 0.5945 -0.3842 -0.4256 0.240 Uiso 1 1 calc R . .
H48B H 0.6932 -0.4050 -0.4984 0.240 Uiso 1 1 calc R . .
C47 C 0.584(2) -0.4537(17) -0.5263(16) 0.200 Uiso 1 1 d D . .
H49A H 0.5225 -0.4616 -0.4893 0.300 Uiso 1 1 calc R . .
H49B H 0.6492 -0.5162 -0.5288 0.300 Uiso 1 1 calc R . .
H49C H 0.5637 -0.4362 -0.5854 0.300 Uiso 1 1 calc R . .

loop_
_atom_site_aniso_label
_atom_site_aniso_U_11
_atom_site_aniso_U_22
_atom_site_aniso_U_33
_atom_site_aniso_U_23
_atom_site_aniso_U_13
_atom_site_aniso_U_12
Au1 0.0450(2) 0.0355(2) 0.0633(2) 0.00697(15) -0.00033(15) -0.00605(14)
Au2 0.03207(18) 0.03159(18) 0.0535(2) 0.00080(12) -0.00213(13) -0.00681(12)
P1 0.0404(11) 0.0413(11) 0.0479(12) 0.0045(9) -0.0032(9) -0.0095(9)
P2 0.0346(10) 0.0318(10) 0.0469(12) -0.0003(8) -0.0029(8) -0.0074(8)
O1 0.061(4) 0.052(4) 0.061(4) 0.001(3) 0.010(3) -0.018(3)
O2 0.047(3) 0.045(3) 0.069(4) 0.006(3) 0.003(3) -0.020(3)
N1 0.044(4) 0.031(3) 0.064(5) 0.008(3) -0.011(3) -0.007(3)
N2 0.035(4) 0.024(3) 0.061(4) -0.001(3) -0.002(3) -0.006(3)
N3 0.040(4) 0.035(4) 0.067(5) 0.005(3) -0.006(3) -0.006(3)
N4 0.036(4) 0.035(4) 0.066(5) -0.001(3) 0.009(3) -0.008(3)
C1 0.051(6) 0.038(5) 0.118(9) 0.001(5) -0.009(6) -0.014(4)
C2 0.046(5) 0.040(5) 0.111(9) -0.002(5) -0.011(5) -0.015(4)
C3 0.044(5) 0.037(4) 0.063(5) 0.007(4) -0.004(4) -0.015(3)
C4 0.051(5) 0.050(5) 0.059(5) 0.001(4) -0.011(4) -0.015(4)
C5 0.044(5) 0.041(5) 0.068(6) -0.004(4) 0.000(4) -0.002(4)
C6 0.044(5) 0.037(4) 0.076(6) -0.003(4) -0.003(4) -0.009(4)
C7 0.032(4) 0.031(4) 0.075(6) -0.002(4) 0.002(4) 0.000(3)
C8 0.034(4) 0.033(4) 0.062(5) 0.002(4) 0.004(4) -0.006(3)
C9 0.029(4) 0.038(4) 0.081(6) 0.005(4) -0.004(4) -0.009(3)
C10 0.030(4) 0.044(4) 0.064(6) 0.004(4) -0.008(4) -0.009(3)
C11 0.041(4) 0.036(4) 0.065(5) -0.003(4) -0.004(4) -0.012(3)
C12 0.039(4) 0.034(4) 0.066(5) 0.003(4) 0.006(4) -0.017(3)
C13 0.036(4) 0.049(5) 0.063(6) 0.010(4) -0.014(4) -0.012(4)
C14 0.042(5) 0.037(4) 0.067(6) 0.003(4) -0.009(4) -0.011(4)
C15 0.039(4) 0.045(4) 0.052(5) -0.003(4) -0.004(4) -0.014(4)
C16 0.062(6) 0.075(6) 0.042(5) 0.009(4) -0.006(4) -0.018(5)
C17 0.123(14) 0.23(2) 0.082(10) -0.026(11) -0.054(9) 0.042(13)
C18 0.090(12) 0.36(3) 0.067(9) 0.028(14) -0.031(8) -0.074(16)
C19 0.067(9) 0.236(19) 0.066(8) 0.050(10) -0.016(7) -0.066(11)
C20 0.125(14) 0.210(19) 0.050(8) 0.026(9) -0.002(8) -0.049(13)
C21 0.081(9) 0.160(13) 0.063(7) 0.033(8) 0.002(6) -0.026(9)
C22 0.039(4) 0.050(5) 0.039(4) 0.010(3) 0.000(3) -0.017(4)
C23 0.062(6) 0.042(5) 0.060(6) -0.003(4) -0.006(4) -0.019(4)
C24 0.059(6) 0.068(6) 0.074(7) 0.004(5) -0.014(5) -0.034(5)
C25 0.046(5) 0.072(6) 0.069(6) 0.007(5) -0.009(4) -0.027(5)
C26 0.040(5) 0.054(5) 0.066(6) 0.005(4) -0.004(4) -0.012(4)
C27 0.050(5) 0.052(5) 0.050(5) 0.007(4) -0.005(4) -0.019(4)
C28 0.032(4) 0.045(4) 0.047(5) 0.006(3) -0.006(3) -0.012(3)
C29 0.051(5) 0.046(5) 0.061(6) 0.008(4) 0.002(4) -0.006(4)
C30 0.032(5) 0.068(6) 0.071(7) 0.014(5) -0.010(4) -0.006(4)
C31 0.053(6) 0.111(9) 0.061(6) 0.031(6) -0.019(5) -0.044(6)
C32 0.061(6) 0.080(7) 0.067(6) 0.010(5) -0.020(5) -0.036(5)
C33 0.050(5) 0.048(5) 0.061(6) 0.009(4) -0.011(4) -0.015(4)
C34 0.041(5) 0.046(5) 0.053(5) 0.003(4) -0.005(4) -0.010(4)
C35 0.110(9) 0.046(5) 0.068(7) -0.008(5) 0.009(6) -0.037(6)
C36 0.155(12) 0.063(7) 0.070(7) -0.006(5) 0.007(7) -0.066(8)
C37 0.056(6) 0.037(5) 0.096(8) 0.014(5) -0.014(5) -0.021(4)
C38 0.028(4) 0.044(5) 0.087(7) 0.012(4) 0.004(4) -0.005(3)
C39 0.036(4) 0.039(4) 0.071(6) 0.007(4) -0.005(4) -0.011(3)
Cl1 0.0543(13) 0.0658(14) 0.0647(14) 0.0009(11) -0.0144(11) -0.0284(11)
O3 0.172(10) 0.139(8) 0.075(6) -0.006(5) -0.035(6) -0.080(8)
O4 0.077(5) 0.071(5) 0.093(5) 0.008(4) 0.000(4) -0.042(4)
O5 0.108(7) 0.164(9) 0.119(7) -0.028(7) 0.020(6) -0.099(7)
O6 0.103(7) 0.098(6) 0.145(8) 0.039(6) -0.054(6) -0.054(6)
Cl2 0.0710(16) 0.0500(13) 0.0711(16) -0.0058(11) -0.0199(12) -0.0084(11)
O7 0.198(12) 0.101(7) 0.095(7) -0.030(6) 0.025(7) -0.052(8)
O8 0.120(7) 0.063(5) 0.098(6) 0.006(4) -0.010(5) -0.038(5)
O9 0.128(8) 0.115(7) 0.087(6) -0.010(5) -0.039(5) -0.040(6)
O10 0.089(6) 0.063(5) 0.190(10) 0.011(6) -0.036(6) -0.008(4)

loop_
_geom_bond_atom_site_label_1
_geom_bond_atom_site_label_2
_geom_bond_distance
_geom_bond_site_symmetry_2
_geom_bond_publ_flag
Au1 N1 2.080(7) 2_655 ?
Au1 P1 2.235(2) . ?
Au1 Au2 3.1484(4) . ?
Au2 N2 2.088(6) . ?
Au2 P2 2.239(2) . ?
P1 C22 1.816(8) . ?
P1 C15 1.836(8) . ?
P1 C16 1.849(9) . ?
P2 C28 1.808(8) . ?
P2 C34 1.816(9) . ?
P2 C15 1.839(8) . ?
O1 C7 1.225(10) . ?
O2 C8 1.241(10) . ?
N1 C1 1.299(12) . ?
N1 C5 1.354(11) . ?
N1 Au1 2.080(7) 2_655 ?
N2 C14 1.340(10) . ?
N2 C10 1.341(10) . ?
N3 C7 1.328(11) . ?
N3 C6 1.436(11) . ?
N4 C8 1.304(10) . ?
N4 C9 1.450(11) . ?
C1 C2 1.395(13) . ?
C2 C3 1.406(13) . ?
C3 C4 1.378(12) . ?
C3 C6 1.489(11) . ?
C4 C5 1.355(12) . ?
C7 C8 1.558(12) . ?
C9 C12 1.491(10) . ?
C10 C11 1.367(11) . ?
C11 C12 1.416(11) . ?
C12 C13 1.381(12) . ?
C13 C14 1.348(12) . ?
C16 C17 1.269(16) . ?
C16 C21 1.385(15) . ?
C17 C18 1.407(19) . ?
C18 C19 1.24(2) . ?
C19 C20 1.352(19) . ?
C20 C21 1.403(18) . ?
C22 C27 1.393(12) . ?
C22 C23 1.395(12) . ?
C23 C24 1.321(13) . ?
C24 C25 1.367(14) . ?
C25 C26 1.377(13) . ?
C26 C27 1.390(12) . ?
C28 C33 1.392(12) . ?
C28 C29 1.397(11) . ?
C29 C30 1.386(13) . ?
C30 C31 1.313(14) . ?
C31 C32 1.446(15) . ?
C32 C33 1.380(12) . ?
C34 C35 1.390(13) . ?
C34 C39 1.404(12) . ?
C35 C36 1.385(14) . ?
C36 C37 1.347(14) . ?
C37 C38 1.411(14) . ?
C38 C39 1.346(12) . ?
Cl1 O3 1.369(8) . ?
Cl1 O6 1.408(9) . ?
Cl1 O5 1.421(9) . ?
Cl1 O4 1.423(7) . ?
Cl2 O9 1.416(8) . ?
Cl2 O10 1.417(8) . ?
Cl2 O7 1.430(9) . ?
Cl2 O8 1.444(8) . ?
O11 C41 1.527(10) . ?
O11 C42 1.533(9) . ?
C40 C41 1.537(10) . ?
C42 C43 1.535(10) . ?
O12 C45 1.523(9) . ?
O12 C46 1.524(9) . ?
C44 C45 1.547(10) . ?
C46 C47 1.554(10) . ?
